data_4079059
loop_
_publ_author_name
'Galkin, Konstantin I.'
'Lubimov, Sergey E.'
'Godovikov, Ivan A.'
'Dolgushin, Fedor M.'
'Smol&#x2019;yakov, Alexander F.'
'Sergeeva, Elena A.'
'Davankov, Vadim A.'
'Chizhevsky, Igor T.'

_publ_section_title
;
 New Acyclic (\p-Allyl)-closo-rhodacarboranes with an Agostic
 CH3&#x00B7;&#x00B7;&#x00B7;Rh Bonding Interaction That Operate as
 Unmodified Rhodium-Based Catalysts for Alkene Hydroformylation
;
_journal_issue 17
_journal_name_full Organometallics
_journal_page_first 6080
_journal_paper_doi 10.1021/om300432j
_journal_volume 31
_journal_year 2012
_chemical_formula_moiety 'C10 H26 B9 Rh'
_chemical_formula_sum 'C10 H26 B9 Rh'
_chemical_formula_weight 346.51
_chemical_name_systematic
; 
 ? 
;
_space_group_IT_number 14
_symmetry_cell_setting monoclinic
_symmetry_space_group_name_Hall '-P 2ybc'
_symmetry_space_group_name_H-M 'P 1 21/c 1'
_atom_sites_solution_hydrogens difmap
_atom_sites_solution_primary direct
_atom_sites_solution_secondary difmap
_audit_creation_method SHELXL-97
_cell_angle_alpha 90.00
_cell_angle_beta 90.6770(10)
_cell_angle_gamma 90.00
_cell_formula_units_Z 4
_cell_length_a 7.4499(3)
_cell_length_b 15.1491(7)
_cell_length_c 13.8738(7)
_cell_measurement_reflns_used 5493
_cell_measurement_temperature 100(2)
_cell_measurement_theta_max 33.34
_cell_measurement_theta_min 2.69
_cell_volume 1565.68(12)
_computing_cell_refinement 'Bruker SAINT'
_computing_data_collection 'Bruker APEX2'
_computing_data_reduction 'Bruker SAINT'
_computing_molecular_graphics 'Bruker SHELXTL'
_computing_publication_material 'Bruker SHELXTL'
_computing_structure_refinement 'SHELXL-97 (Sheldrick, 1997)'
_computing_structure_solution 'SHELXS-97 (Sheldrick, 1990)'
_diffrn_ambient_temperature 100(2)
_diffrn_measured_fraction_theta_full 0.989
_diffrn_measured_fraction_theta_max 0.989
_diffrn_measurement_device_type 'Bruker APEX-II CCD'
_diffrn_measurement_method '\f and \w scans'
_diffrn_radiation_monochromator graphite
_diffrn_radiation_source 'fine-focus sealed tube'
_diffrn_radiation_type MoK\a
_diffrn_radiation_wavelength 0.71073
_diffrn_reflns_av_R_equivalents 0.0268
_diffrn_reflns_av_sigmaI/netI 0.0301
_diffrn_reflns_limit_h_max 10
_diffrn_reflns_limit_h_min -7
_diffrn_reflns_limit_k_max 20
_diffrn_reflns_limit_k_min -20
_diffrn_reflns_limit_l_max 18
_diffrn_reflns_limit_l_min -18
_diffrn_reflns_number 11967
_diffrn_reflns_theta_full 28.99
_diffrn_reflns_theta_max 28.99
_diffrn_reflns_theta_min 1.99
_diffrn_standards_number 0
_exptl_absorpt_coefficient_mu 1.068
_exptl_absorpt_correction_T_max 0.939
_exptl_absorpt_correction_T_min 0.780
_exptl_absorpt_correction_type multi-scan
_exptl_absorpt_process_details SADABS
_exptl_crystal_colour gold
_exptl_crystal_density_diffrn 1.470
_exptl_crystal_density_method 'not measured'
_exptl_crystal_description prism
_exptl_crystal_F_000 704
_exptl_crystal_size_max 0.16
_exptl_crystal_size_mid 0.12
_exptl_crystal_size_min 0.06
_refine_diff_density_max 0.909
_refine_diff_density_min -0.676
_refine_diff_density_rms 0.085
_refine_ls_extinction_method none
_refine_ls_goodness_of_fit_ref 1.035
_refine_ls_hydrogen_treatment mixed
_refine_ls_matrix_type full
_refine_ls_number_parameters 241
_refine_ls_number_reflns 4110
_refine_ls_number_restraints 0
_refine_ls_restrained_S_all 1.035
_refine_ls_R_factor_all 0.0315
_refine_ls_R_factor_gt 0.0249
_refine_ls_shift/su_max 0.001
_refine_ls_shift/su_mean 0.000
_refine_ls_structure_factor_coef Fsqd
_refine_ls_weighting_details 'calc w=1/[\s^2^(Fo^2^)+(0.0283P)^2^+0.7684P] where P=(Fo^2^+2Fc^2^)/3'
_refine_ls_weighting_scheme calc
_refine_ls_wR_factor_gt 0.0555
_refine_ls_wR_factor_ref 0.0580
_reflns_number_gt 3597
_reflns_number_total 4110
_reflns_threshold_expression >2sigma(I)
_cod_data_source_file om300432j_si_002.cif
_cod_data_source_block sad
_cod_depositor_comments
;
The following automatic conversions were performed:

'_symmetry_cell_setting' value 'Monoclinic' changed to 'monoclinic'
according to /home/saulius/struct/CIF-dictionaries/cif_core.dic
dictionary named 'cif_core.dic' version 2.4.2 from 2011-04-26.

Automatic conversion script
Id: cif_fix_values 1891 2012-01-12 08:04:46Z andrius 
;
_cod_original_sg_symbol_H-M 'P 21/c'
_cod_database_code 4079059

loop_
_symmetry_equiv_pos_as_xyz
'x, y, z'
'-x, y+1/2, -z+1/2'
'-x, -y, -z'
'x, -y-1/2, z-1/2'

loop_
_atom_site_label
_atom_site_type_symbol
_atom_site_fract_x
_atom_site_fract_y
_atom_site_fract_z
_atom_site_U_iso_or_equiv
_atom_site_adp_type
_atom_site_occupancy
_atom_site_symmetry_multiplicity
_atom_site_calc_flag
_atom_site_refinement_flags
Rh3 Rh 0.704649(19) 0.369707(9) 0.326306(10) 0.00838(5) Uani 1 1 d .
C1 C 0.7988(3) 0.41483(13) 0.18653(13) 0.0121(4) Uani 1 1 d .
C2 C 0.5547(3) 0.40148(13) 0.19847(13) 0.0120(4) Uani 1 1 d .
B4 B 0.8759(3) 0.47813(14) 0.27808(15) 0.0118(4) Uani 1 1 d .
H4 H 1.010(4) 0.4703(17) 0.3000(18) 0.022(7) Uiso 1 1 d .
B5 B 0.8387(3) 0.52204(15) 0.15952(16) 0.0141(4) Uani 1 1 d .
H5 H 0.948(4) 0.5348(17) 0.1117(19) 0.024(7) Uiso 1 1 d .
B6 B 0.6490(3) 0.46699(15) 0.11126(16) 0.0138(4) Uani 1 1 d .
H6 H 0.644(3) 0.4439(15) 0.0372(16) 0.009(5) Uiso 1 1 d .
B7 B 0.4756(3) 0.45723(14) 0.29436(16) 0.0126(4) Uani 1 1 d .
H7 H 0.348(3) 0.4375(16) 0.3334(18) 0.019(6) Uiso 1 1 d .
B8 B 0.6755(3) 0.50827(14) 0.35064(16) 0.0122(4) Uani 1 1 d .
H8 H 0.680(3) 0.5262(14) 0.4280(16) 0.008(5) Uiso 1 1 d .
B9 B 0.7676(3) 0.58145(14) 0.26209(16) 0.0134(4) Uani 1 1 d .
H9 H 0.820(4) 0.6433(16) 0.2822(18) 0.020(7) Uiso 1 1 d .
B10 B 0.6305(3) 0.57687(15) 0.15559(16) 0.0144(4) Uani 1 1 d .
H10 H 0.613(4) 0.6337(15) 0.1040(19) 0.019(6) Uiso 1 1 d .
B11 B 0.4563(3) 0.49988(15) 0.17519(16) 0.0133(4) Uani 1 1 d .
H11 H 0.335(3) 0.4976(15) 0.1369(16) 0.010(5) Uiso 1 1 d .
B12 B 0.5283(3) 0.56872(14) 0.27102(16) 0.0131(4) Uani 1 1 d .
H12 H 0.449(4) 0.6222(15) 0.2955(19) 0.018(6) Uiso 1 1 d .
C13 C 0.9090(3) 0.34466(14) 0.13604(15) 0.0176(4) Uani 1 1 d .
H13A H 0.9557 0.3687 0.0757 0.026 Uiso 1 1 calc R
H13B H 0.8330 0.2934 0.1219 0.026 Uiso 1 1 calc R
H13C H 1.0093 0.3267 0.1779 0.026 Uiso 1 1 calc R
C14 C 0.4648(3) 0.31957(13) 0.15755(15) 0.0171(4) Uani 1 1 d .
H14A H 0.3944 0.3355 0.1000 0.026 Uiso 1 1 calc R
H14B H 0.3853 0.2941 0.2060 0.026 Uiso 1 1 calc R
H14C H 0.5566 0.2762 0.1403 0.026 Uiso 1 1 calc R
C2' C 0.7810(3) 0.33368(12) 0.47380(13) 0.0116(4) Uani 1 1 d .
C1' C 0.8920(3) 0.28867(12) 0.40795(14) 0.0122(4) Uani 1 1 d .
C3' C 0.5924(3) 0.32459(13) 0.45985(14) 0.0131(4) Uani 1 1 d .
H3'B H 0.517(4) 0.3641(15) 0.4942(19) 0.016(6) Uiso 1 1 d .
H3'A H 0.542(4) 0.2711(18) 0.4397(18) 0.022(7) Uiso 1 1 d .
C4' C 0.8105(3) 0.21549(13) 0.34853(15) 0.0150(4) Uani 1 1 d .
H4'A H 0.707(3) 0.2379(17) 0.3010(18) 0.021(7) Uiso 1 1 d .
H4'B H 0.748(3) 0.1723(17) 0.3880(18) 0.018(6) Uiso 1 1 d .
H4'C H 0.894(3) 0.1917(16) 0.3075(17) 0.013(6) Uiso 1 1 d .
C5' C 1.0931(3) 0.29435(14) 0.41110(16) 0.0181(4) Uani 1 1 d .
H5'A H 1.1412 0.2476 0.4529 0.027 Uiso 1 1 calc R
H5'B H 1.1295 0.3521 0.4365 0.027 Uiso 1 1 calc R
H5'C H 1.1400 0.2870 0.3459 0.027 Uiso 1 1 calc R
C6' C 0.8556(3) 0.39829(14) 0.54622(14) 0.0166(4) Uani 1 1 d .
H6'A H 0.8934 0.3666 0.6046 0.025 Uiso 1 1 calc R
H6'B H 0.7630 0.4415 0.5625 0.025 Uiso 1 1 calc R
H6'C H 0.9591 0.4288 0.5187 0.025 Uiso 1 1 calc R

loop_
_atom_site_aniso_label
_atom_site_aniso_U_11
_atom_site_aniso_U_22
_atom_site_aniso_U_33
_atom_site_aniso_U_23
_atom_site_aniso_U_13
_atom_site_aniso_U_12
Rh3 0.00872(8) 0.00712(7) 0.00928(7) 0.00001(5) -0.00017(5) 0.00036(6)
C1 0.0116(9) 0.0116(9) 0.0131(9) -0.0004(7) 0.0020(7) -0.0010(7)
C2 0.0132(9) 0.0111(8) 0.0117(8) 0.0000(7) -0.0021(7) 0.0004(7)
B4 0.0103(10) 0.0122(10) 0.0129(10) 0.0017(8) 0.0002(8) -0.0012(8)
B5 0.0143(11) 0.0137(10) 0.0145(10) 0.0033(8) 0.0018(8) -0.0012(8)
B6 0.0142(11) 0.0159(10) 0.0112(9) 0.0015(8) -0.0018(8) -0.0003(9)
B7 0.0118(10) 0.0104(10) 0.0155(10) 0.0004(8) 0.0000(8) 0.0025(8)
B8 0.0115(10) 0.0098(9) 0.0153(10) -0.0011(8) 0.0012(8) 0.0007(8)
B9 0.0133(11) 0.0099(10) 0.0170(10) 0.0008(8) -0.0020(8) -0.0026(8)
B10 0.0129(11) 0.0141(10) 0.0161(10) 0.0034(8) -0.0008(8) -0.0002(8)
B11 0.0128(11) 0.0109(10) 0.0162(10) 0.0022(8) -0.0026(8) 0.0004(8)
B12 0.0130(10) 0.0095(9) 0.0167(10) 0.0011(8) 0.0010(8) 0.0020(8)
C13 0.0193(11) 0.0183(10) 0.0154(9) -0.0022(8) 0.0035(8) 0.0036(8)
C14 0.0188(10) 0.0141(9) 0.0184(10) -0.0024(8) -0.0047(8) -0.0028(8)
C2' 0.0158(10) 0.0081(8) 0.0109(8) 0.0032(7) 0.0001(7) -0.0005(7)
C1' 0.0121(9) 0.0098(8) 0.0147(9) 0.0035(7) -0.0013(7) 0.0006(7)
C3' 0.0152(10) 0.0124(9) 0.0119(9) 0.0023(7) 0.0013(7) 0.0003(8)
C4' 0.0168(10) 0.0097(9) 0.0187(9) -0.0014(7) 0.0007(8) 0.0025(8)
C5' 0.0129(10) 0.0177(10) 0.0236(10) 0.0039(8) -0.0002(8) 0.0021(8)
C6' 0.0227(11) 0.0142(9) 0.0130(9) 0.0007(7) -0.0021(8) -0.0018(8)

loop_
_atom_type_symbol
_atom_type_description
_atom_type_scat_dispersion_real
_atom_type_scat_dispersion_imag
_atom_type_scat_source
C C 0.0033 0.0016 'International Tables Vol C Tables 4.2.6.8 and 6.1.1.4'
H H 0.0000 0.0000 'International Tables Vol C Tables 4.2.6.8 and 6.1.1.4'
B B 0.0013 0.0007 'International Tables Vol C Tables 4.2.6.8 and 6.1.1.4'
Rh Rh -1.1178 0.9187 'International Tables Vol C Tables 4.2.6.8 and 6.1.1.4'

loop_
_geom_angle_atom_site_label_1
_geom_angle_atom_site_label_2
_geom_angle_atom_site_label_3
_geom_angle
B8 Rh3 C2 81.77(8)
B8 Rh3 C3' 97.73(8)
C2 Rh3 C3' 125.47(8)
B8 Rh3 C1' 122.65(8)
C2 Rh3 C1' 152.50(7)
C3' Rh3 C1' 67.97(8)
B8 Rh3 C1 82.35(8)
C2 Rh3 C1 50.39(8)
C3' Rh3 C1 175.85(7)
C1' Rh3 C1 115.49(7)
B8 Rh3 C2' 97.07(8)
C2 Rh3 C2' 163.60(8)
C3' Rh3 C2' 38.27(7)
C1' Rh3 C2' 37.91(7)
C1 Rh3 C2' 145.88(7)
B8 Rh3 B4 51.12(8)
C2 Rh3 B4 83.02(8)
C3' Rh3 B4 137.29(8)
C1' Rh3 B4 102.15(8)
C1 Rh3 B4 45.42(8)
C2' Rh3 B4 109.09(8)
B8 Rh3 B7 50.24(8)
C2 Rh3 B7 45.72(8)
C3' Rh3 B7 93.23(8)
C1' Rh3 B7 159.83(8)
C1 Rh3 B7 83.62(8)
C2' Rh3 B7 122.08(8)
B4 Rh3 B7 86.55(8)
B8 Rh3 C4' 159.53(8)
C2 Rh3 C4' 118.45(7)
C3' Rh3 C4' 73.77(8)
C1' Rh3 C4' 36.98(7)
C1 Rh3 C4' 107.48(7)
C2' Rh3 C4' 64.55(7)
B4 Rh3 C4' 123.94(8)
B7 Rh3 C4' 146.66(8)
B8 Rh3 H4'A 174.5(7)
C2 Rh3 H4'A 94.8(7)
C3' Rh3 H4'A 80.8(7)
C1' Rh3 H4'A 61.8(7)
C1 Rh3 H4'A 98.7(7)
C2' Rh3 H4'A 85.1(7)
B4 Rh3 H4'A 132.9(7)
B7 Rh3 H4'A 124.4(7)
C4' Rh3 H4'A 24.8(7)
C13 C1 B4 124.33(17)
C13 C1 B5 118.14(17)
B4 C1 B5 64.05(13)
C13 C1 B6 113.17(16)
B4 C1 B6 114.24(15)
B5 C1 B6 62.46(13)
C13 C1 C2 120.31(16)
B4 C1 C2 108.85(14)
B5 C1 C2 107.56(14)
B6 C1 C2 57.84(12)
C13 C1 Rh3 111.84(13)
B4 C1 Rh3 67.59(10)
B5 C1 Rh3 123.83(13)
B6 C1 Rh3 118.22(13)
C2 C1 Rh3 63.67(8)
C14 C2 B7 123.20(17)
C14 C2 B11 117.47(16)
B7 C2 B11 63.56(13)
C14 C2 B6 112.99(16)
B7 C2 B6 114.50(16)
B11 C2 B6 62.41(13)
C14 C2 C1 119.26(16)
B7 C2 C1 111.76(14)
B11 C2 C1 108.21(14)
B6 C2 C1 57.38(12)
C14 C2 Rh3 110.49(13)
B7 C2 Rh3 69.09(10)
B11 C2 Rh3 125.28(13)
B6 C2 Rh3 119.92(13)
C1 C2 Rh3 65.93(8)
C1 B4 B9 104.90(15)
C1 B4 B5 58.17(12)
B9 B4 B5 59.51(13)
C1 B4 B8 106.11(15)
B9 B4 B8 59.09(12)
B5 B4 B8 106.74(15)
C1 B4 Rh3 66.99(10)
B9 B4 Rh3 115.75(13)
B5 B4 Rh3 118.32(13)
B8 B4 Rh3 63.00(9)
C1 B4 H4 118.0(14)
B9 B4 H4 124.5(14)
B5 B4 H4 116.5(14)
B8 B4 H4 129.5(14)
Rh3 B4 H4 112.5(14)
C1 B5 B10 107.60(16)
C1 B5 B6 59.29(12)
B10 B5 B6 60.65(13)
C1 B5 B9 104.76(15)
B10 B5 B9 60.85(13)
B6 B5 B9 107.41(16)
C1 B5 B4 57.79(12)
B10 B5 B4 109.28(16)
B6 B5 B4 106.68(15)
B9 B5 B4 59.70(12)
C1 B5 H5 116.5(14)
B10 B5 H5 124.8(14)
B6 B5 H5 117.4(14)
B9 B5 H5 129.9(14)
B4 B5 H5 121.6(14)
C1 B6 C2 64.78(12)
C1 B6 B5 58.25(12)
C2 B6 B5 109.71(15)
C1 B6 B11 110.57(15)
C2 B6 B11 57.94(12)
B5 B6 B11 109.13(16)
C1 B6 B10 105.85(15)
C2 B6 B10 105.21(15)
B5 B6 B10 59.50(13)
B11 B6 B10 59.78(13)
C1 B6 H6 116.4(12)
C2 B6 H6 118.0(12)
B5 B6 H6 122.1(12)
B11 B6 H6 123.0(12)
B10 B6 H6 128.8(12)
C2 B7 B12 104.69(16)
C2 B7 B11 58.29(12)
B12 B7 B11 59.85(13)
C2 B7 B8 104.83(15)
B12 B7 B8 59.72(13)
B11 B7 B8 107.29(15)
C2 B7 Rh3 65.19(10)
B12 B7 Rh3 116.06(14)
B11 B7 Rh3 117.35(13)
B8 B7 Rh3 63.06(10)
C2 B7 H7 123.0(13)
B12 B7 H7 121.9(13)
B11 B7 H7 118.6(13)
B8 B7 H7 125.7(13)
Rh3 B7 H7 113.2(13)
B9 B8 B12 60.05(12)
B9 B8 B7 106.41(15)
B12 B8 B7 57.98(12)
B9 B8 B4 57.85(12)
B12 B8 B4 106.19(15)
B7 B8 B4 108.44(15)
B9 B8 Rh3 117.22(13)
B12 B8 Rh3 117.75(13)
B7 B8 Rh3 66.69(10)
B4 B8 Rh3 65.88(10)
B9 B8 H8 120.3(11)
B12 B8 H8 118.7(12)
B7 B8 H8 121.8(12)
B4 B8 H8 124.7(12)
Rh3 B8 H8 113.1(11)
B5 B9 B4 60.78(12)
B5 B9 B10 59.29(13)
B4 B9 B10 108.88(15)
B5 B9 B8 110.87(15)
B4 B9 B8 63.06(12)
B10 B9 B8 108.77(16)
B5 B9 B12 107.88(16)
B4 B9 B12 110.27(15)
B10 B9 B12 59.71(13)
B8 B9 B12 59.98(13)
B5 B9 H9 123.5(15)
B4 B9 H9 125.8(14)
B10 B9 H9 117.5(14)
B8 B9 H9 120.8(14)
B12 B9 H9 116.4(14)
B5 B10 B11 109.40(16)
B5 B10 B6 59.85(13)
B11 B10 B6 59.76(13)
B5 B10 B12 108.94(16)
B11 B10 B12 59.67(13)
B6 B10 B12 106.31(15)
B5 B10 B9 59.86(13)
B11 B10 B9 108.17(15)
B6 B10 B9 106.03(15)
B12 B10 B9 60.46(13)
B5 B10 H10 118.4(14)
B11 B10 H10 121.5(14)
B6 B10 H10 120.2(13)
B12 B10 H10 125.2(13)
B9 B10 H10 123.8(13)
C2 B11 B6 59.65(13)
C2 B11 B12 104.44(15)
B6 B11 B12 107.61(16)
C2 B11 B10 107.08(16)
B6 B11 B10 60.46(13)
B12 B11 B10 60.65(13)
C2 B11 B7 58.14(12)
B6 B11 B7 107.86(15)
B12 B11 B7 59.67(13)
B10 B11 B7 109.34(16)
C2 B11 H11 116.1(13)
B6 B11 H11 116.1(13)
B12 B11 H11 130.9(13)
B10 B11 H11 125.2(13)
B7 B11 H11 121.3(13)
B7 B12 B11 60.48(12)
B7 B12 B10 109.20(16)
B11 B12 B10 59.68(13)
B7 B12 B8 62.31(13)
B11 B12 B8 109.82(15)
B10 B12 B8 108.85(16)
B7 B12 B9 109.78(15)
B11 B12 B9 107.68(16)
B10 B12 B9 59.83(13)
B8 B12 B9 59.96(13)
B7 B12 H12 123.0(14)
B11 B12 H12 121.6(14)
B10 B12 H12 118.7(14)
B8 B12 H12 122.1(14)
B9 B12 H12 119.9(14)
C1 C13 H13A 109.5
C1 C13 H13B 109.5
H13A C13 H13B 109.5
C1 C13 H13C 109.5
H13A C13 H13C 109.5
H13B C13 H13C 109.5
C2 C14 H14A 109.5
C2 C14 H14B 109.5
H14A C14 H14B 109.5
C2 C14 H14C 109.5
H14A C14 H14C 109.5
H14B C14 H14C 109.5
C1' C2' C3' 116.71(17)
C1' C2' C6' 122.05(18)
C3' C2' C6' 120.68(18)
C1' C2' Rh3 70.35(11)
C3' C2' Rh3 69.59(11)
C6' C2' Rh3 123.55(13)
C2' C1' C5' 123.00(18)
C2' C1' C4' 118.25(18)
C5' C1' C4' 117.03(18)
C2' C1' Rh3 71.75(11)
C5' C1' Rh3 128.25(14)
C4' C1' Rh3 82.97(12)
C2' C3' Rh3 72.14(11)
C2' C3' H3'B 117.2(16)
Rh3 C3' H3'B 117.9(15)
C2' C3' H3'A 121.3(16)
Rh3 C3' H3'A 100.2(16)
H3'B C3' H3'A 117(2)
C1' C4' Rh3 60.05(10)
C1' C4' H4'A 112.9(14)
Rh3 C4' H4'A 52.9(14)
C1' C4' H4'B 112.3(15)
Rh3 C4' H4'B 123.2(15)
H4'A C4' H4'B 102(2)
C1' C4' H4'C 110.6(15)
Rh3 C4' H4'C 120.4(15)
H4'A C4' H4'C 104(2)
H4'B C4' H4'C 115(2)
C1' C5' H5'A 109.5
C1' C5' H5'B 109.5
H5'A C5' H5'B 109.5
C1' C5' H5'C 109.5
H5'A C5' H5'C 109.5
H5'B C5' H5'C 109.5
C2' C6' H6'A 109.5
C2' C6' H6'B 109.5
H6'A C6' H6'B 109.5
C2' C6' H6'C 109.5
H6'A C6' H6'C 109.5
H6'B C6' H6'C 109.5

loop_
_geom_bond_atom_site_label_1
_geom_bond_atom_site_label_2
_geom_bond_distance
Rh3 B8 2.138(2)
Rh3 C2 2.1398(19)
Rh3 C3' 2.1531(19)
Rh3 C1' 2.1684(19)
Rh3 C1 2.1799(19)
Rh3 C2' 2.1866(18)
Rh3 B4 2.190(2)
Rh3 B7 2.202(2)
Rh3 C4' 2.484(2)
Rh3 H4'A 2.03(3)
C1 C13 1.519(3)
C1 B4 1.687(3)
C1 B5 1.694(3)
C1 B6 1.713(3)
C1 C2 1.839(3)
C2 C14 1.517(3)
C2 B7 1.688(3)
C2 B11 1.691(3)
C2 B6 1.721(3)
B4 B9 1.774(3)
B4 B5 1.793(3)
B4 B8 1.867(3)
B4 H4 1.05(3)
B5 B10 1.760(3)
B5 B6 1.766(3)
B5 B9 1.770(3)
B5 H5 1.07(3)
B6 B11 1.768(3)
B6 B10 1.780(3)
B6 H6 1.09(2)
B7 B12 1.765(3)
B7 B11 1.779(3)
B7 B8 1.843(3)
B7 H7 1.14(3)
B8 B9 1.797(3)
B8 B12 1.798(3)
B8 H8 1.11(2)
B9 B10 1.788(3)
B9 B12 1.799(3)
B9 H9 1.05(3)
B10 B11 1.768(3)
B10 B12 1.785(3)
B10 H10 1.13(2)
B11 B12 1.768(3)
B11 H11 1.05(2)
B12 H12 1.06(2)
C13 H13A 0.9800
C13 H13B 0.9800
C13 H13C 0.9800
C14 H14A 0.9800
C14 H14B 0.9800
C14 H14C 0.9800
C2' C1' 1.415(3)
C2' C3' 1.423(3)
C2' C6' 1.505(3)
C1' C5' 1.501(3)
C1' C4' 1.505(3)
C3' H3'B 0.95(3)
C3' H3'A 0.94(3)
C4' H4'A 1.07(3)
C4' H4'B 0.97(3)
C4' H4'C 0.92(2)
C5' H5'A 0.9800
C5' H5'B 0.9800
C5' H5'C 0.9800
C6' H6'A 0.9800
C6' H6'B 0.9800
C6' H6'C 0.9800
